data_8101660
loop_
_publ_author_name
'Pilz, Astrid'
'M\"uller, Ulrich'
'D\'iaz, Isabel'
'Fern\'andez, Vicente'

_publ_section_title
;
Crystal structure of 2-amino-5-methyl-3<i>H</i>-1,3,4-thiadiazolium 
chloride hydrate, [C~2~N~2~SH(CH~3~)(NH~2~)]^+^Cl^-^ &#x00B7; H~2~O
;
_journal_issue 4
_journal_name_full 'Zeitschrift f\"ur Kristallographie - New Crystal Structures'
_journal_page_first 773
_journal_page_last 774
_journal_volume 213
_journal_year 1998
_chemical_formula_moiety '[C2 N2 S H (C H3) (N H2)]^+^ Cl^-^ \\cdot H2 O'
_chemical_formula_structural '[C2 N2 S H (C H3) (N H2)]^+^ Cl^-^ \\cdot H2 O'
_chemical_formula_sum 'C3 H8 Cl N3 O S'
_chemical_formula_weight 169.63
_space_group_IT_number 19
_symmetry_cell_setting orthorhombic
_symmetry_space_group_name_Hall 'P 2ac 2ab'
_symmetry_space_group_name_H-M 'P 21 21 21'
_cell_angle_alpha 90.00
_cell_angle_beta 90.00
_cell_angle_gamma 90.00
_cell_formula_units_Z 4
_cell_length_a 5.2000(14)
_cell_length_b 9.592(2)
_cell_length_c 15.215(3)
_cell_measurement_temperature 298(2)
_cell_volume 758.9(3)
_diffrn_ambient_temperature 298(2)
_exptl_crystal_density_diffrn 1.485
_refine_ls_R_factor_obs 0.0290
_refine_ls_wR_factor_obs 0.0714
_cod_database_code 8101660

loop_
_symmetry_equiv_pos_as_xyz
'x, y, z'
'-x+1/2, -y, z+1/2'
'-x, y+1/2, -z+1/2'
'x+1/2, -y+1/2, -z'

loop_
_atom_site_aniso_label
_atom_site_aniso_U_11
_atom_site_aniso_U_22
_atom_site_aniso_U_33
_atom_site_aniso_U_23
_atom_site_aniso_U_13
_atom_site_aniso_U_12
Cl 0.0336(5) 0.0512(5) 0.0643(5) 0.0062(4) -0.0040(4) 0.0035(5)
S 0.0321(4) 0.0410(5) 0.0618(5) -0.0014(4) -0.0042(4) -0.0065(4)
C2 0.0270(16) 0.0447(17) 0.0450(16) -0.0053(13) 0.0021(17) -0.0018(17)
C5 0.0337(17) 0.0446(19) 0.0436(17) -0.0018(15) 0.0036(14) -0.0014(17)
C6 0.052(2) 0.0483(19) 0.062(2) 0.0049(15) -0.007(2) 0.004(2)
N2 0.0404(17) 0.0445(17) 0.077(2) -0.0052(15) -0.0228(19) 0.0005(17)
N3 0.0337(16) 0.0378(16) 0.0563(17) -0.0106(14) -0.0041(14) -0.0029(14)
N4 0.0346(14) 0.0458(16) 0.0539(15) -0.0025(13) -0.0061(15) 0.0020(16)
O 0.0379(14) 0.0470(14) 0.0812(18) 0.0015(12) -0.0048(17) -0.0016(16)

loop_
_atom_site_label
_atom_site_type_symbol
_atom_site_fract_x
_atom_site_fract_y
_atom_site_fract_z
_atom_site_U_iso_or_equiv
_atom_site_thermal_displace_type
_atom_site_occupancy
_atom_site_calc_flag
_atom_site_refinement_flags
_atom_site_disorder_assembly
_atom_site_disorder_group
Cl Cl 0.19468(17) 0.64301(8) 0.31664(5) 0.0497(3) Uani 1 d . . .
S S 0.29336(16) 0.03636(8) 0.34537(5) 0.0450(3) Uani 1 d . . .
C2 C 0.3315(6) 0.2143(3) 0.34923(18) 0.0389(7) Uani 1 d . . .
C5 C 0.5695(6) 0.0206(3) 0.4097(2) 0.0406(8) Uani 1 d . . .
C6 C 0.6728(8) -0.1171(3) 0.4351(2) 0.0543(9) Uani 1 d . . .
H6A H 0.7026 -0.1719 0.3833 0.065 Uiso 1 calc R . .
H6B H 0.5511 -0.1640 0.4722 0.065 Uiso 1 calc R . .
H6C H 0.8317 -0.1049 0.4663 0.065 Uiso 1 calc R . .
N2 N 0.1796(7) 0.3046(3) 0.3105(2) 0.0541(8) Uani 1 d . . .
H2A H 0.062(8) 0.274(4) 0.275(2) 0.049(11) Uiso 1 d . . .
H2B H 0.216(8) 0.395(4) 0.315(2) 0.060(12) Uiso 1 d . . .
N3 N 0.5345(5) 0.2454(3) 0.39680(18) 0.0426(7) Uani 1 d . . .
H3 H 0.577(7) 0.323(4) 0.409(2) 0.042(10) Uiso 1 d . . .
N4 N 0.6709(6) 0.1371(3) 0.43192(16) 0.0448(7) Uani 1 d . . .
O O 0.6880(6) 0.5182(3) 0.40886(19) 0.0554(7) Uani 1 d . . .
H1 H 0.579(12) 0.564(6) 0.393(4) 0.11(2) Uiso 1 d . . .
H2 H 0.806(11) 0.548(5) 0.382(3) 0.082(19) Uiso 1 d . . .

loop_
_geom_bond_atom_site_label_1
_geom_bond_atom_site_label_2
_geom_bond_distance
_geom_bond_site_symmetry_2
_geom_bond_publ_flag
S C2 1.719(3) . ?
S C5 1.744(3) . ?
C2 N2 1.312(5) . ?
C2 N3 1.314(4) . ?
N3 N4 1.367(4) . ?
C5 N4 1.281(4) . ?
C5 C6 1.477(5) . ?
N2 H2A 0.87(4) . no
N2 H2B 0.89(4) . no
N3 H3 0.80(4) . no
O H1 0.75(6) . no
O H2 0.79(6) . no
N3 O 2.741(4) . no
CL N2 3.248(3) . no
CL N3 3.152(3) 55503 no
CL O 3.160(3) . no
CL O 3.216(3) 45501 no
